data_2223853
loop_
_publ_author_name
'Eberle, Marcel K.'
'Stoeckli-Evans, Helen'
'Keese, Reinhart'

_publ_section_title
;
 (<i>RSS</i>)-[<i>N</i>-Hydroxyethyloxy]-hexafluoroVal--MeLeu--Ala
 <i>tert</i>-butyl ester
;
_journal_coeditor_code IM2143
_journal_issue 11
_journal_name_full 'Acta Crystallographica Section E'
_journal_page_first o2900
_journal_paper_doi 10.1107/S1600536809042974
_journal_volume 65
_journal_year 2009
_chemical_formula_iupac 'C21 H35 F6 N3 O6'
_chemical_formula_moiety 'C21 H35 F6 N3 O6'
_chemical_formula_sum 'C21 H35 F6 N3 O6'
_chemical_formula_weight 539.52
_chemical_name_common
;
(<i>RSS</i>)-[<i>N</i>-Hydroxyethyloxy]-hexafluoroVal--MeLeu--Ala
<i>tert</i>-butyl ester
;
_chemical_name_systematic
;
(2<i>S</i>,5<i>S</i>,8<i>R</i>)-<i>tert</i>-butyl
8-(1,1,1,3,3,3-hexafluoropropan-2-yl)-12-hydroxy-5-isobutyl-2,6-dimethyl-
4,7-dioxo-10-oxa-3,6,9-triazadodecanoate
;
_space_group_IT_number 19
_symmetry_cell_setting orthorhombic
_symmetry_space_group_name_Hall 'P 2ac 2ab'
_symmetry_space_group_name_H-M 'P 21 21 21'
_atom_sites_solution_hydrogens geom
_atom_sites_solution_primary direct
_atom_sites_solution_secondary difmap
_audit_creation_method SHELXL-97
_cell_angle_alpha 90.00
_cell_angle_beta 90.00
_cell_angle_gamma 90.00
_cell_formula_units_Z 4
_cell_length_a 11.1608(7)
_cell_length_b 11.2088(7)
_cell_length_c 21.2562(15)
_cell_measurement_reflns_used 8000
_cell_measurement_temperature 153(2)
_cell_measurement_theta_max 25.88
_cell_measurement_theta_min 2.06
_cell_volume 2659.1(3)
_computing_cell_refinement 'CELL in IPDS-I (Stoe & Cie, 2000)'
_computing_data_collection 'EXPOSE in IPDS-I (Stoe & Cie, 2000)'
_computing_data_reduction 'INTEGRATE in IPDS-I (Stoe & Cie, 2000)'
_computing_molecular_graphics 'PLATON (Spek, 2009)'
_computing_publication_material 'SHELXL-97 (Sheldrick, 2008)'
_computing_structure_refinement 'SHELXL-97 (Sheldrick, 2008)'
_computing_structure_solution 'SHELXS-97 (Sheldrick, 2008)'
_diffrn_ambient_temperature 153(2)
_diffrn_measured_fraction_theta_full 0.998
_diffrn_measured_fraction_theta_max 0.996
_diffrn_measurement_device_type 'Stoe IPDS'
_diffrn_measurement_method 'phi oscillation'
_diffrn_radiation_monochromator graphite
_diffrn_radiation_source 'fine-focus sealed tube'
_diffrn_radiation_type MoK\a
_diffrn_radiation_wavelength 0.71073
_diffrn_reflns_av_R_equivalents 0.0632
_diffrn_reflns_av_sigmaI/netI 0.0327
_diffrn_reflns_limit_h_max 13
_diffrn_reflns_limit_h_min -13
_diffrn_reflns_limit_k_max 13
_diffrn_reflns_limit_k_min -13
_diffrn_reflns_limit_l_max 25
_diffrn_reflns_limit_l_min -26
_diffrn_reflns_number 18889
_diffrn_reflns_theta_full 25.00
_diffrn_reflns_theta_max 25.88
_diffrn_reflns_theta_min 2.06
_diffrn_standards_decay_% 0
_diffrn_standards_number 0
_exptl_absorpt_coefficient_mu 0.124
_exptl_absorpt_correction_type none
_exptl_crystal_colour colourless
_exptl_crystal_density_diffrn 1.348
_exptl_crystal_density_method 'not measured'
_exptl_crystal_description rod
_exptl_crystal_F_000 1136
_exptl_crystal_size_max 0.50
_exptl_crystal_size_mid 0.50
_exptl_crystal_size_min 0.40
_refine_diff_density_max 0.537
_refine_diff_density_min -0.374
_refine_ls_abs_structure_details 'none; the 2234 Friedel pairs were merged'
_refine_ls_extinction_coef 0.010(2)
_refine_ls_extinction_expression Fc^*^=kFc[1+0.001xFc^2^\l^3^/sin(2\q)]^-1/4^
_refine_ls_extinction_method SHELXL
_refine_ls_goodness_of_fit_ref 1.136
_refine_ls_hydrogen_treatment mixed
_refine_ls_matrix_type full
_refine_ls_number_parameters 358
_refine_ls_number_reflns 2917
_refine_ls_number_restraints 8
_refine_ls_restrained_S_all 1.148
_refine_ls_R_factor_all 0.0840
_refine_ls_R_factor_gt 0.0769
_refine_ls_shift/su_max 0.000
_refine_ls_shift/su_mean 0.000
_refine_ls_structure_factor_coef Fsqd
_refine_ls_weighting_details 'calc w=1/[\s^2^(Fo^2^)+(0.0533P)^2^+7.6569P] where P=(Fo^2^+2Fc^2^)/3'
_refine_ls_weighting_scheme calc
_refine_ls_wR_factor_gt 0.1981
_refine_ls_wR_factor_ref 0.2012
_reflns_number_gt 2554
_reflns_number_total 2917
_reflns_threshold_expression I>2\s(I)
_cod_data_source_file im2143.cif
_cod_data_source_block I
_cod_database_code 2223853
_cod_database_fobs_code 2223853

loop_
_symmetry_equiv_pos_site_id
_symmetry_equiv_pos_as_xyz
1 x,y,z
2 1/2-x,-y,1/2+z
3 1/2+x,1/2-y,-z
4 -x,1/2+y,1/2-z

loop_
_atom_site_aniso_label
_atom_site_aniso_U_11
_atom_site_aniso_U_22
_atom_site_aniso_U_33
_atom_site_aniso_U_12
_atom_site_aniso_U_13
_atom_site_aniso_U_23
F1 0.098(4) 0.064(3) 0.048(3) -0.004(3) -0.034(3) -0.008(2)
F2 0.138(6) 0.066(3) 0.044(3) -0.011(4) 0.050(3) -0.005(2)
F3 0.083(3) 0.040(2) 0.0286(19) 0.005(3) 0.007(2) -0.0019(17)
F4 0.054(3) 0.035(2) 0.065(3) -0.011(2) 0.003(2) -0.018(2)
F5 0.057(3) 0.039(2) 0.091(4) 0.011(2) -0.003(3) -0.017(3)
F6 0.085(4) 0.056(3) 0.060(3) -0.002(3) 0.033(3) -0.027(3)
O1 0.039(2) 0.036(2) 0.028(2) 0.008(2) -0.005(2) 0.0023(19)
O2 0.053(3) 0.075(4) 0.044(3) 0.024(3) 0.009(3) 0.007(3)
O3 0.053(3) 0.029(2) 0.025(2) -0.001(2) 0.003(2) -0.0058(19)
O4 0.038(3) 0.035(3) 0.048(3) 0.003(2) -0.010(2) -0.018(2)
O5A 0.074(10) 0.029(5) 0.022(5) 0.000(8) 0.006(7) 0.002(4)
O6A 0.078(10) 0.082(10) 0.22(2) 0.012(9) 0.051(13) 0.056(13)
N1 0.062(4) 0.028(3) 0.026(3) 0.008(3) 0.011(3) 0.003(2)
N2 0.034(3) 0.026(3) 0.021(2) -0.003(2) 0.005(2) -0.003(2)
N3A 0.030(13) 0.035(6) 0.029(9) 0.004(11) 0.016(9) 0.004(5)
C1 0.040(4) 0.035(3) 0.030(3) 0.002(3) 0.001(3) 0.001(3)
C2 0.042(4) 0.037(3) 0.022(3) 0.003(3) 0.001(3) 0.003(3)
C3 0.042(4) 0.054(5) 0.040(4) 0.003(4) 0.006(3) 0.014(4)
C4 0.036(4) 0.040(4) 0.040(4) 0.011(3) -0.005(3) 0.006(3)
C5 0.054(5) 0.073(6) 0.057(5) -0.007(5) -0.014(4) 0.018(5)
C6 0.073(6) 0.040(4) 0.068(6) 0.016(4) -0.002(5) 0.007(4)
C7 0.063(5) 0.051(5) 0.037(4) 0.007(4) -0.005(4) 0.009(3)
C8 0.029(3) 0.027(3) 0.022(3) -0.003(3) 0.001(2) -0.001(2)
C9 0.038(3) 0.025(3) 0.025(3) -0.002(3) 0.007(3) -0.003(3)
C14 0.049(4) 0.030(3) 0.022(3) 0.006(3) -0.003(3) 0.001(3)
C15 0.040(4) 0.026(3) 0.033(3) -0.003(3) 0.002(3) -0.002(3)
C16 0.039(4) 0.037(4) 0.032(3) 0.001(3) 0.004(3) -0.011(3)
C17 0.039(4) 0.034(4) 0.051(4) -0.004(3) 0.005(3) -0.014(3)
C18 0.065(5) 0.039(4) 0.028(3) -0.009(4) 0.012(3) -0.009(3)
C19 0.039(4) 0.042(4) 0.050(4) -0.006(3) 0.008(4) -0.018(3)
C20 0.051(4) 0.026(3) 0.030(3) 0.000(3) 0.002(3) 0.002(3)
C21 0.074(5) 0.051(4) 0.044(4) 0.007(4) 0.003(4) 0.013(3)
C22 0.107(8) 0.031(4) 0.038(4) 0.009(5) 0.016(5) 0.008(3)
C23A 0.074(5) 0.051(4) 0.044(4) 0.007(4) 0.003(4) 0.013(3)
C23B 0.074(5) 0.051(4) 0.044(4) 0.007(4) 0.003(4) 0.013(3)
C24A 0.093(8) 0.038(5) 0.108(8) 0.016(6) 0.024(7) 0.034(7)
C25A 0.093(8) 0.038(5) 0.108(8) 0.016(6) 0.024(7) 0.034(7)
N3B 0.030(13) 0.035(6) 0.029(9) 0.004(11) 0.016(9) 0.004(5)
O5B 0.080(14) 0.037(9) 0.060(10) 0.013(11) 0.029(12) -0.002(7)
O6B 0.102(12) 0.043(8) 0.074(9) 0.028(8) 0.018(9) 0.019(7)
C24B 0.093(8) 0.038(5) 0.108(8) 0.016(6) 0.024(7) 0.034(7)
C25B 0.093(8) 0.038(5) 0.108(8) 0.016(6) 0.024(7) 0.034(7)

loop_
_atom_site_type_symbol
_atom_site_label
_atom_site_fract_x
_atom_site_fract_y
_atom_site_fract_z
_atom_site_U_iso_or_equiv
_atom_site_thermal_displace_type
_atom_site_calc_flag
_atom_site_refinement_flags
_atom_site_occupancy
F F1 0.8576(6) 0.5625(5) 0.7742(2) 0.0700(19) Uani . . 1.000
F F2 1.0348(6) 0.6382(5) 0.7580(2) 0.083(2) Uani . . 1.000
F F3 0.9114(5) 0.7225(4) 0.82195(18) 0.0505(14) Uani . . 1.000
F F4 0.9183(4) 0.3504(4) 0.8362(2) 0.0513(16) Uani . . 1.000
F F5 1.0984(5) 0.3567(4) 0.8715(3) 0.0623(18) Uani . . 1.000
F F6 1.0617(5) 0.4058(4) 0.7766(2) 0.0670(19) Uani . . 1.000
O O1 0.9061(4) 0.6526(4) 1.24644(19) 0.0343(12) Uani . . 1.000
O O2 0.9956(5) 0.6041(6) 1.1539(3) 0.0573(19) Uani . . 1.000
O O3 0.7713(5) 0.9284(4) 1.0905(2) 0.0357(14) Uani . . 1.000
O O4 1.0307(4) 0.7163(4) 0.9528(2) 0.0403(17) Uani . . 1.000
O O5A 0.9190(14) 0.4938(14) 1.0180(7) 0.042(4) Uani . . 0.543(9)
O O6A 0.6768(14) 0.4094(14) 1.0107(12) 0.127(8) Uani . . 0.543(9)
N N1 0.8327(6) 0.7356(5) 1.0887(3) 0.0387(19) Uani . . 1.000
N N2 0.8262(5) 0.7377(5) 0.9574(2) 0.0270(16) Uani . . 1.000
N N3A 0.982(2) 0.473(3) 0.9578(16) 0.031(6) Uani . . 0.543(9)
C C1 0.9169(7) 0.6529(6) 1.1836(3) 0.0350(19) Uani . . 1.000
C C2 0.8107(6) 0.7148(6) 1.1547(3) 0.0337(19) Uani . . 1.000
C C3 0.6980(7) 0.6393(8) 1.1630(3) 0.045(3) Uani . . 1.000
C C4 0.9872(7) 0.5833(7) 1.2875(3) 0.039(2) Uani . . 1.000
C C5 1.1153(8) 0.6268(9) 1.2817(4) 0.061(3) Uani . . 1.000
C C6 0.9761(9) 0.4527(7) 1.2725(4) 0.060(3) Uani . . 1.000
C C7 0.9347(8) 0.6062(8) 1.3525(3) 0.050(3) Uani . . 1.000
C C8 0.8089(5) 0.8426(6) 1.0615(3) 0.0260(17) Uani . . 1.000
C C9 0.8399(6) 0.8523(5) 0.9904(3) 0.0293(17) Uani . . 1.000
C C14 0.9274(7) 0.6796(6) 0.9424(3) 0.0337(19) Uani . . 1.000
C C15 0.9200(7) 0.5526(6) 0.9140(3) 0.0330(19) Uani . . 1.000
C C16 1.0017(7) 0.5429(6) 0.8559(3) 0.036(2) Uani . . 1.000
C C17 1.0167(7) 0.4139(7) 0.8347(4) 0.041(2) Uani . . 1.000
C C18 0.9518(8) 0.6150(7) 0.8028(3) 0.044(2) Uani . . 1.000
C C19 0.7068(6) 0.6926(7) 0.9431(4) 0.044(2) Uani . . 1.000
C C20 0.7694(7) 0.9544(6) 0.9583(3) 0.0357(19) Uani . . 1.000
C C21 0.7368(9) 1.0861(8) 0.8671(4) 0.056(3) Uani . . 1.000
C C22 0.8160(9) 0.9903(7) 0.8948(4) 0.059(3) Uani . . 1.000
C C23A 0.9457(15) 1.0506(16) 0.9098(8) 0.056(3) Uani . . 0.500
C C23B 0.9385(14) 1.0120(17) 0.8825(8) 0.056(3) Uani . . 0.500
C C24A 0.8850(19) 0.3851(14) 1.0521(10) 0.080(4) Uani . . 0.543(9)
C C25A 0.7784(17) 0.3265(15) 1.0138(12) 0.080(4) Uani . . 0.543(9)
N N3B 0.947(3) 0.465(4) 0.966(2) 0.031(6) Uani . . 0.457(9)
O O5B 0.8575(18) 0.4829(19) 1.0142(11) 0.059(6) Uani . . 0.457(9)
O O6B 0.9684(16) 0.2308(12) 1.0006(7) 0.073(6) Uani . . 0.457(9)
C C24B 0.803(2) 0.3747(19) 1.0197(15) 0.080(4) Uani . . 0.457(9)
C C25B 0.882(2) 0.2763(17) 1.0439(11) 0.080(4) Uani . . 0.457(9)
H H3A1 1.04260 0.42520 0.95020 0.0380 Uiso calc . 0.543(9)
H H3C 0.67350 0.64060 1.20730 0.0680 Uiso calc R 1.000
H H5A 1.11730 0.71370 1.28630 0.0920 Uiso calc R 1.000
H H1N 0.860(7) 0.667(4) 1.075(3) 0.0470 Uiso . . 1.000
H H2 0.79870 0.79330 1.17620 0.0400 Uiso calc R 1.000
H H6A1 0.61320 0.37270 1.01920 0.1510 Uiso calc . 0.543(9)
H H3A 0.63350 0.67190 1.13690 0.0680 Uiso calc R 1.000
H H3B 0.71470 0.55700 1.15020 0.0680 Uiso calc R 1.000
H H7A 0.85130 0.57900 1.35360 0.0760 Uiso calc R 1.000
H H7B 0.93780 0.69180 1.36170 0.0760 Uiso calc R 1.000
H H7C 0.98130 0.56260 1.38410 0.0760 Uiso calc R 1.000
H H9 0.92660 0.87400 0.98770 0.0350 Uiso calc R 1.000
H H15 0.83580 0.52690 0.90530 0.0400 Uiso calc R 1.000
H H16 1.08230 0.57540 0.86710 0.0430 Uiso calc R 1.000
H H19A 0.69300 0.69650 0.89760 0.0660 Uiso calc R 1.000
H H19B 0.64680 0.74140 0.96480 0.0660 Uiso calc R 1.000
H H19C 0.70030 0.60970 0.95730 0.0660 Uiso calc R 1.000
H H20A 0.68480 0.92950 0.95380 0.0430 Uiso calc R 1.000
H H20B 0.77110 1.02510 0.98630 0.0430 Uiso calc R 1.000
H H21A 0.65580 1.05440 0.86110 0.0840 Uiso calc R 1.000
H H21B 0.73380 1.15450 0.89580 0.0840 Uiso calc R 1.000
H H21C 0.76950 1.11160 0.82650 0.0840 Uiso calc R 1.000
H H22A 0.82370 0.92020 0.86600 0.0710 Uiso calc . 0.500
H H22B 0.80410 0.91870 0.86740 0.0710 Uiso . . 0.500
H H23A 1.00580 0.98780 0.91550 0.0840 Uiso calc . 0.500
H H23B 0.94010 1.09830 0.94840 0.0840 Uiso calc . 0.500
H H23C 0.96930 1.10210 0.87470 0.0840 Uiso calc . 0.500
H H23D 0.96630 1.07870 0.90850 0.0840 Uiso calc . 0.500
H H23E 0.94910 1.03180 0.83800 0.0840 Uiso calc . 0.500
H H23F 0.98520 0.94050 0.89260 0.0840 Uiso calc . 0.500
H H24A 0.85890 0.40490 1.09540 0.0950 Uiso calc . 0.543(9)
H H24B 0.95370 0.32950 1.05460 0.0950 Uiso calc . 0.543(9)
H H25A 0.80560 0.30680 0.97070 0.0950 Uiso calc . 0.543(9)
H H25B 0.75300 0.25160 1.03460 0.0950 Uiso calc . 0.543(9)
H H5B 1.14720 0.60460 1.24040 0.0920 Uiso calc R 1.000
H H5C 1.16430 0.59010 1.31480 0.0920 Uiso calc R 1.000
H H6A 1.00380 0.43820 1.22940 0.0900 Uiso calc R 1.000
H H6B 0.89210 0.42830 1.27640 0.0900 Uiso calc R 1.000
H H6C 1.02510 0.40650 1.30200 0.0900 Uiso calc R 1.000
H H3B1 1.00600 0.41330 0.96670 0.0380 Uiso calc . 0.457(9)
H H6B1 0.97770 0.27970 0.97100 0.0880 Uiso calc . 0.457(9)
H H24C 0.77180 0.35110 0.97790 0.0950 Uiso calc . 0.457(9)
H H24D 0.73370 0.38290 1.04840 0.0950 Uiso calc . 0.457(9)
H H25C 0.92560 0.30610 1.08140 0.0950 Uiso calc . 0.457(9)
H H25D 0.83080 0.20940 1.05780 0.0950 Uiso calc . 0.457(9)

loop_
_atom_type_symbol
_atom_type_description
_atom_type_scat_dispersion_real
_atom_type_scat_dispersion_imag
_atom_type_scat_source
C C 0.0033 0.0000 'International Tables Vol C Tables 4.2.6.8 and 6.1.1.4'
H H 0.0000 0.0000 'International Tables Vol C Tables 4.2.6.8 and 6.1.1.4'
F F 0.0171 0.0000 'International Tables Vol C Tables 4.2.6.8 and 6.1.1.4'
N N 0.0061 0.0000 'International Tables Vol C Tables 4.2.6.8 and 6.1.1.4'
O O 0.0106 0.0000 'International Tables Vol C Tables 4.2.6.8 and 6.1.1.4'

loop_
_geom_angle_atom_site_label_1
_geom_angle_atom_site_label_2
_geom_angle_atom_site_label_3
_geom_angle_site_symmetry_1
_geom_angle_site_symmetry_2
_geom_angle_site_symmetry_3
_geom_angle
_geom_angle_publ_flag
C1 O1 C4 . . . 122.3(5) no
N3A O5A C24A . . . 114.8(18) no
N3B O5B C24B . . . 104(3) no
C25A O6A H6A1 . . . 109.00 no
C25B O6B H6B1 . . . 109.00 no
C2 N1 C8 . . . 121.6(6) no
C9 N2 C19 . . . 119.8(5) no
C9 N2 C14 . . . 116.7(6) no
C14 N2 C19 . . . 123.5(6) no
O5A N3A C15 . . . 103.3(18) no
O5B N3B C15 . . . 107(3) no
C8 N1 H1N . . . 135(4) no
C2 N1 H1N . . . 104(4) no
C15 N3A H3A1 . . . 128.00 no
O5A N3A H3A1 . . . 128.00 no
C15 N3B H3B1 . . . 126.00 no
O5B N3B H3B1 . . . 127.00 no
O1 C1 O2 . . . 125.6(7) no
O1 C1 C2 . . . 109.7(6) no
O2 C1 C2 . . . 124.5(6) no
C1 C2 C3 . . . 110.3(6) no
N1 C2 C3 . . . 110.0(5) no
N1 C2 C1 . . . 109.7(6) no
C5 C4 C6 . . . 112.0(7) no
O1 C4 C7 . . . 102.2(6) no
O1 C4 C6 . . . 109.6(6) no
C6 C4 C7 . . . 109.0(7) no
O1 C4 C5 . . . 111.1(6) no
C5 C4 C7 . . . 112.5(6) no
O3 C8 N1 . . . 123.4(6) no
N1 C8 C9 . . . 115.6(6) no
O3 C8 C9 . . . 120.9(6) no
C8 C9 C20 . . . 111.6(5) no
N2 C9 C8 . . . 112.3(5) no
N2 C9 C20 . . . 112.5(5) no
N2 C14 C15 . . . 119.6(6) no
O4 C14 C15 . . . 115.0(6) no
O4 C14 N2 . . . 125.3(6) no
N3B C15 C14 . . . 107.6(17) no
C14 C15 C16 . . . 110.3(6) no
N3A C15 C14 . . . 106.7(14) no
N3A C15 C16 . . . 100.8(12) no
N3B C15 C16 . . . 115.1(15) no
C15 C16 C18 . . . 110.3(6) no
C17 C16 C18 . . . 109.3(6) no
C15 C16 C17 . . . 111.7(6) no
F6 C17 C16 . . . 112.3(6) no
F5 C17 F6 . . . 104.3(6) no
F4 C17 C16 . . . 114.6(6) no
F4 C17 F5 . . . 107.0(6) no
F4 C17 F6 . . . 107.5(6) no
F5 C17 C16 . . . 110.5(6) no
F1 C18 F3 . . . 105.4(7) no
F2 C18 F3 . . . 105.6(6) no
F3 C18 C16 . . . 112.3(5) no
F2 C18 C16 . . . 112.3(7) no
F1 C18 F2 . . . 107.5(5) no
F1 C18 C16 . . . 113.2(6) no
C9 C20 C22 . . . 114.7(6) no
C20 C22 C23A . . . 104.1(8) no
C23A C22 C23B . . . 26.5(10) no
C20 C22 C21 . . . 109.8(7) no
C21 C22 C23B . . . 111.8(10) no
C21 C22 C23A . . . 107.5(9) no
C20 C22 C23B . . . 123.2(10) no
C22 C23A C23B . . . 60.0(17) no
C22 C23B C23A . . . 94(2) no
O5A C24A C25A . . . 106.5(16) no
O5B C24B C25B . . . 114.9(19) no
O6A C25A C24A . . . 109.9(15) no
O6B C25B C24B . . . 116(2) no
N1 C2 H2 . . . 109.00 no
C1 C2 H2 . . . 109.00 no
C3 C2 H2 . . . 109.00 no
C2 C3 H3A . . . 109.00 no
H3A C3 H3C . . . 109.00 no
H3B C3 H3C . . . 109.00 no
C2 C3 H3B . . . 109.00 no
C2 C3 H3C . . . 109.00 no
H3A C3 H3B . . . 109.00 no
C4 C5 H5A . . . 109.00 no
C4 C5 H5B . . . 110.00 no
C4 C5 H5C . . . 109.00 no
H5B C5 H5C . . . 109.00 no
H5A C5 H5B . . . 110.00 no
H5A C5 H5C . . . 109.00 no
C4 C6 H6A . . . 109.00 no
C4 C6 H6B . . . 109.00 no
C4 C6 H6C . . . 109.00 no
H6A C6 H6B . . . 110.00 no
H6B C6 H6C . . . 109.00 no
H6A C6 H6C . . . 110.00 no
C4 C7 H7C . . . 109.00 no
H7A C7 H7B . . . 109.00 no
H7B C7 H7C . . . 109.00 no
C4 C7 H7A . . . 110.00 no
H7A C7 H7C . . . 109.00 no
C4 C7 H7B . . . 109.00 no
N2 C9 H9 . . . 107.00 no
C8 C9 H9 . . . 107.00 no
C20 C9 H9 . . . 107.00 no
C14 C15 H15 . . . 113.00 no
N3A C15 H15 . . . 113.00 no
C16 C15 H15 . . . 113.00 no
N3B C15 H15 . . . 98.00 no
C15 C16 H16 . . . 108.00 no
C18 C16 H16 . . . 109.00 no
C17 C16 H16 . . . 109.00 no
N2 C19 H19C . . . 109.00 no
N2 C19 H19B . . . 109.00 no
H19B C19 H19C . . . 109.00 no
H19A C19 H19B . . . 109.00 no
H19A C19 H19C . . . 110.00 no
N2 C19 H19A . . . 110.00 no
C22 C20 H20B . . . 109.00 no
H20A C20 H20B . . . 108.00 no
C9 C20 H20B . . . 108.00 no
C22 C20 H20A . . . 109.00 no
C9 C20 H20A . . . 109.00 no
C22 C21 H21A . . . 109.00 no
C22 C21 H21B . . . 109.00 no
H21B C21 H21C . . . 109.00 no
H21A C21 H21C . . . 110.00 no
H21A C21 H21B . . . 109.00 no
C22 C21 H21C . . . 109.00 no
C21 C22 H22A . . . 112.00 no
C20 C22 H22B . . . 105.00 no
C23A C22 H22B . . . 124.00 no
C21 C22 H22B . . . 105.00 no
C23A C22 H22A . . . 112.00 no
H22A C22 H22B . . . 13.00 no
C20 C22 H22A . . . 112.00 no
C23B C22 H22A . . . 86.00 no
C23B C22 H22B . . . 99.00 no
C22 C23A H23A . . . 110.00 no
C22 C23A H23B . . . 109.00 no
C22 C23A H23C . . . 110.00 no
C22 C23A H23D . . . 147.00 no
C23B C23A H23C . . . 77.00 no
C23B C23A H23D . . . 119.00 no
C23B C23A H23F . . . 44.00 no
H23A C23A H23B . . . 109.00 no
H23A C23A H23C . . . 109.00 no
H23A C23A H23D . . . 101.00 no
H23A C23A H23F . . . 33.00 no
H23B C23A H23C . . . 109.00 no
H23B C23A H23D . . . 70.00 no
H23B C23A H23F . . . 138.00 no
H23C C23A H23D . . . 47.00 no
H23C C23A H23F . . . 104.00 no
C22 C23A H23F . . . 82.00 no
C23B C23A H23A . . . 75.00 no
C23B C23A H23B . . . 169.00 no
H23D C23A H23F . . . 121.00 no
C22 C23B H23E . . . 110.00 no
C22 C23B H23F . . . 109.00 no
C22 C23B H23D . . . 109.00 no
C23A C23B H23C . . . 62.00 no
C23A C23B H23D . . . 20.00 no
C23A C23B H23A . . . 63.00 no
C23A C23B H23F . . . 105.00 no
H23A C23B H23C . . . 97.00 no
H23A C23B H23D . . . 66.00 no
H23A C23B H23E . . . 128.00 no
H23A C23B H23F . . . 43.00 no
H23C C23B H23D . . . 43.00 no
C23A C23B H23E . . . 128.00 no
H23C C23B H23F . . . 129.00 no
H23D C23B H23E . . . 109.00 no
H23D C23B H23F . . . 109.00 no
H23E C23B H23F . . . 109.00 no
H23C C23B H23E . . . 66.00 no
C22 C23B H23A . . . 121.00 no
C22 C23B H23C . . . 120.00 no
O5A C24A H24A . . . 110.00 no
O5A C24A H24B . . . 110.00 no
C25A C24A H24A . . . 110.00 no
C25A C24A H24B . . . 110.00 no
H24A C24A H24B . . . 109.00 no
O5B C24B H24C . . . 109.00 no
C25B C24B H24D . . . 108.00 no
O5B C24B H24D . . . 109.00 no
C25B C24B H24C . . . 109.00 no
H24C C24B H24D . . . 108.00 no
O6A C25A H25A . . . 110.00 no
O6A C25A H25B . . . 110.00 no
C24A C25A H25B . . . 110.00 no
H25A C25A H25B . . . 108.00 no
C24A C25A H25A . . . 110.00 no
O6B C25B H25C . . . 108.00 no
O6B C25B H25D . . . 108.00 no
C24B C25B H25C . . . 108.00 no
C24B C25B H25D . . . 109.00 no
H25C C25B H25D . . . 107.00 no

loop_
_geom_bond_atom_site_label_1
_geom_bond_atom_site_label_2
_geom_bond_site_symmetry_1
_geom_bond_site_symmetry_2
_geom_bond_distance
_geom_bond_publ_flag
F1 C18 . . 1.350(10) no
F2 C18 . . 1.354(10) no
F3 C18 . . 1.349(9) no
F4 C17 . . 1.309(9) no
F5 C17 . . 1.362(10) no
F6 C17 . . 1.336(10) no
O1 C1 . . 1.341(8) no
O1 C4 . . 1.478(9) no
O2 C1 . . 1.212(9) no
O3 C8 . . 1.217(8) no
O4 C14 . . 1.244(9) no
O5A N3A . . 1.48(4) no
O5A C24A . . 1.47(2) no
O5B C24B . . 1.36(3) no
O5B N3B . . 1.45(4) no
O6A C25A . . 1.47(2) no
O6B C25B . . 1.43(3) no
O6A H6A1 . . 0.8400 no
O6B H6B1 . . 0.8400 no
N1 C8 . . 1.358(9) no
N1 C2 . . 1.443(9) no
N2 C19 . . 1.457(9) no
N2 C14 . . 1.342(9) no
N2 C9 . . 1.472(8) no
N3A C15 . . 1.46(3) no
N3B C15 . . 1.51(4) no
N1 H1N . . 0.88(5) no
N3A H3A1 . . 0.8800 no
N3B H3B1 . . 0.8800 no
C1 C2 . . 1.505(10) no
C2 C3 . . 1.526(11) no
C4 C6 . . 1.503(11) no
C4 C7 . . 1.523(10) no
C4 C5 . . 1.516(12) no
C8 C9 . . 1.554(9) no
C9 C20 . . 1.547(9) no
C14 C15 . . 1.548(9) no
C15 C16 . . 1.539(10) no
C16 C17 . . 1.524(10) no
C16 C18 . . 1.496(10) no
C20 C22 . . 1.501(11) no
C21 C22 . . 1.510(13) no
C22 C23B . . 1.413(19) no
C22 C23A . . 1.63(2) no
C23A C23B . . 0.73(2) no
C24A C25A . . 1.58(3) no
C24B C25B . . 1.50(3) no
C2 H2 . . 1.0000 no
C3 H3A . . 0.9800 no
C3 H3C . . 0.9800 no
C3 H3B . . 0.9800 no
C5 H5B . . 0.9800 no
C5 H5A . . 0.9800 no
C5 H5C . . 0.9800 no
C6 H6B . . 0.9800 no
C6 H6A . . 0.9800 no
C6 H6C . . 0.9800 no
C7 H7C . . 0.9800 no
C7 H7A . . 0.9800 no
C7 H7B . . 0.9800 no
C9 H9 . . 1.0000 no
C15 H15 . . 1.0000 no
C16 H16 . . 1.0000 no
C19 H19B . . 0.9800 no
C19 H19A . . 0.9800 no
C19 H19C . . 0.9800 no
C20 H20B . . 0.9900 no
C20 H20A . . 0.9900 no
C21 H21A . . 0.9800 no
C21 H21B . . 0.9800 no
C21 H21C . . 0.9800 no
C22 H22A . . 1.0000 no
C22 H22B . . 1.0000 no
C23A H23C . . 0.9800 no
C23A H23D . . 0.3900 no
C23A H23B . . 0.9800 no
C23A H23A . . 0.9800 no
C23A H23F . . 1.3600 no
C23B H23C . . 1.0800 no
C23B H23A . . 1.0600 no
C23B H23F . . 0.9800 no
C23B H23D . . 0.9800 no
C23B H23E . . 0.9800 no
C24A H24A . . 0.9900 no
C24A H24B . . 0.9900 no
C24B H24C . . 0.9900 no
C24B H24D . . 0.9900 no
C25A H25A . . 0.9900 no
C25A H25B . . 0.9900 no
C25B H25C . . 0.9900 no
C25B H25D . . 0.9900 no

loop_
_geom_hbond_atom_site_label_D
_geom_hbond_atom_site_label_H
_geom_hbond_atom_site_label_A
_geom_hbond_site_symmetry_A
_geom_hbond_distance_DH
_geom_hbond_distance_HA
_geom_hbond_distance_DA
_geom_hbond_angle_DHA
_geom_hbond_publ_flag
N3A H3A1 F5 . 0.88 1.94 2.60(3) 130 yes
N1 H1N O2 . 0.88(5) 2.37(7) 2.720(9) 104(5) yes
N1 H1N O5A . 0.88(5) 2.38(6) 3.245(17) 169(6) yes

loop_
_geom_torsion_atom_site_label_1
_geom_torsion_atom_site_label_2
_geom_torsion_atom_site_label_3
_geom_torsion_atom_site_label_4
_geom_torsion_site_symmetry_1
_geom_torsion_site_symmetry_2
_geom_torsion_site_symmetry_3
_geom_torsion_site_symmetry_4
_geom_torsion
_geom_torsion_publ_flag
C4 O1 C1 O2 . . . . -4.5(11) no
C4 O1 C1 C2 . . . . 170.9(6) no
C1 O1 C4 C5 . . . . 62.9(8) no
C1 O1 C4 C6 . . . . -61.4(8) no
C1 O1 C4 C7 . . . . -176.9(6) no
C24A O5A N3A C15 . . . . 132.9(18) no
N3A O5A C24A C25A . . . . -72(2) no
C8 N1 C2 C1 . . . . -134.2(6) no
C8 N1 C2 C3 . . . . 104.4(7) no
C2 N1 C8 O3 . . . . 2.2(10) no
C2 N1 C8 C9 . . . . 178.7(6) no
C14 N2 C9 C8 . . . . -105.0(6) no
C14 N2 C9 C20 . . . . 128.2(6) no
C19 N2 C9 C8 . . . . 74.6(7) no
C19 N2 C9 C20 . . . . -52.3(8) no
C9 N2 C14 O4 . . . . -1.8(9) no
C9 N2 C14 C15 . . . . 173.6(5) no
C19 N2 C14 O4 . . . . 178.6(6) no
C19 N2 C14 C15 . . . . -6.0(9) no
O5A N3A C15 C14 . . . . 55.9(18) no
O5A N3A C15 C16 . . . . 171.0(14) no
O1 C1 C2 N1 . . . . 169.0(5) no
O1 C1 C2 C3 . . . . -69.6(7) no
O2 C1 C2 N1 . . . . -15.5(10) no
O2 C1 C2 C3 . . . . 105.8(8) no
O3 C8 C9 N2 . . . . -152.0(6) no
O3 C8 C9 C20 . . . . -24.6(8) no
N1 C8 C9 N2 . . . . 31.5(8) no
N1 C8 C9 C20 . . . . 158.8(6) no
N2 C9 C20 C22 . . . . -67.7(8) no
C8 C9 C20 C22 . . . . 165.1(6) no
O4 C14 C15 N3A . . . . 57.1(13) no
O4 C14 C15 C16 . . . . -51.5(8) no
N2 C14 C15 N3A . . . . -118.8(12) no
N2 C14 C15 C16 . . . . 132.6(6) no
N3A C15 C16 C17 . . . . 55.9(14) no
N3A C15 C16 C18 . . . . 177.7(13) no
C14 C15 C16 C17 . . . . 168.4(6) no
C14 C15 C16 C18 . . . . -69.9(8) no
C15 C16 C17 F4 . . . . 41.6(9) no
C15 C16 C17 F5 . . . . -79.4(8) no
C15 C16 C17 F6 . . . . 164.6(6) no
C18 C16 C17 F4 . . . . -80.8(8) no
C18 C16 C17 F5 . . . . 158.3(7) no
C18 C16 C17 F6 . . . . 42.3(9) no
C15 C16 C18 F1 . . . . -76.2(8) no
C15 C16 C18 F2 . . . . 161.9(6) no
C15 C16 C18 F3 . . . . 43.0(9) no
C17 C16 C18 F1 . . . . 47.0(9) no
C17 C16 C18 F2 . . . . -75.0(8) no
C17 C16 C18 F3 . . . . 166.2(7) no
C9 C20 C22 C21 . . . . 177.4(6) no
C9 C20 C22 C23A . . . . -67.8(9) no
C9 C20 C22 C23B . . . . -47.6(13) no
C20 C22 C23A C23B . . . . 140(2) no
C21 C22 C23A C23B . . . . -104(2) no
C20 C22 C23B C23A . . . . -49(2) no
C21 C22 C23B C23A . . . . 86(2) no
O5A C24A C25A O6A . . . . -60(2) no
